data_2233774
loop_
_publ_author_name
'Qian, Xiao-Yan'
'Liu, Feng-Zhi'

_publ_section_title
;
 4,4'-Bipyridine--2-methoxybenzoic acid (1/2)
;
_journal_coeditor_code DS2171
_journal_issue 3
_journal_name_full 'Acta Crystallographica Section E'
_journal_page_first o597
_journal_paper_doi 10.1107/S1600536812003194
_journal_volume 68
_journal_year 2012
_chemical_formula_iupac 'C10 H8 N2 , 2C8 H8 O3'
_chemical_formula_moiety 'C10 H8 N2, 2(C8 H8 O3)'
_chemical_formula_sum 'C26 H24 N2 O6'
_chemical_formula_weight 460.47
_chemical_name_systematic
;
4,4'-Bipyridine--2-methoxybenzoic acid (1/2)
;
_space_group_IT_number 14
_symmetry_cell_setting monoclinic
_symmetry_space_group_name_Hall '-P 2ybc'
_symmetry_space_group_name_H-M 'P 1 21/c 1'
_atom_sites_solution_hydrogens geom
_atom_sites_solution_primary direct
_atom_sites_solution_secondary difmap
_audit_creation_method SHELXTL
_cell_angle_alpha 90.00
_cell_angle_beta 112.08(3)
_cell_angle_gamma 90.00
_cell_formula_units_Z 2
_cell_length_a 7.7090(15)
_cell_length_b 25.620(5)
_cell_length_c 6.3624(13)
_cell_measurement_reflns_used 2567
_cell_measurement_temperature 298(2)
_cell_measurement_theta_max 23.43
_cell_measurement_theta_min 2.38
_cell_volume 1164.4(5)
_computing_cell_refinement 'APEX2 (Bruker, 2005)'
_computing_data_collection 'APEX2 (Bruker, 2005)'
_computing_data_reduction 'SAINT (Bruker, 2005)'
_computing_molecular_graphics 'SHELXTL (Sheldrick, 2008)'
_computing_publication_material 'SHELXTL (Sheldrick, 2008)'
_computing_structure_refinement 'SHELXTL (Sheldrick, 2008)'
_computing_structure_solution 'SHELXTL (Sheldrick, 2008)'
_diffrn_ambient_temperature 298(2)
_diffrn_measured_fraction_theta_full 0.998
_diffrn_measured_fraction_theta_max 0.998
_diffrn_measurement_device_type 'Bruker SMART APEXII CCD'
_diffrn_measurement_method \w
_diffrn_radiation_monochromator graphite
_diffrn_radiation_source 'fine-focus sealed tube'
_diffrn_radiation_type MoK\a
_diffrn_radiation_wavelength 0.71073
_diffrn_reflns_av_R_equivalents 0.0875
_diffrn_reflns_av_sigmaI/netI 0.0604
_diffrn_reflns_limit_h_max 9
_diffrn_reflns_limit_h_min -6
_diffrn_reflns_limit_k_max 29
_diffrn_reflns_limit_k_min -30
_diffrn_reflns_limit_l_max 7
_diffrn_reflns_limit_l_min -7
_diffrn_reflns_number 5991
_diffrn_reflns_theta_full 25.05
_diffrn_reflns_theta_max 25.05
_diffrn_reflns_theta_min 2.85
_exptl_absorpt_coefficient_mu 0.094
_exptl_absorpt_correction_T_max 0.9768
_exptl_absorpt_correction_T_min 0.9723
_exptl_absorpt_correction_type multi-scan
_exptl_absorpt_process_details '(SADABS; Bruker, 2005)'
_exptl_crystal_colour colourless
_exptl_crystal_density_diffrn 1.313
_exptl_crystal_density_method 'not measured'
_exptl_crystal_description block
_exptl_crystal_F_000 484
_exptl_crystal_size_max 0.30
_exptl_crystal_size_mid 0.28
_exptl_crystal_size_min 0.25
_refine_diff_density_max 0.145
_refine_diff_density_min -0.156
_refine_ls_extinction_method none
_refine_ls_goodness_of_fit_ref 1.062
_refine_ls_hydrogen_treatment constr
_refine_ls_matrix_type full
_refine_ls_number_parameters 172
_refine_ls_number_reflns 2060
_refine_ls_number_restraints 9
_refine_ls_restrained_S_all 1.074
_refine_ls_R_factor_all 0.0661
_refine_ls_R_factor_gt 0.0522
_refine_ls_shift/su_max 0.000
_refine_ls_shift/su_mean 0.000
_refine_ls_structure_factor_coef Fsqd
_refine_ls_weighting_details 'calc w = 1/[\s^2^(Fo^2^)+(0.0805P)^2^+0.1072P] where P=(Fo^2^+2Fc^2^)/3'
_refine_ls_weighting_scheme calc
_refine_ls_wR_factor_gt 0.1444
_refine_ls_wR_factor_ref 0.1537
_reflns_number_gt 1540
_reflns_number_total 2060
_reflns_threshold_expression I>2\s(I)
_cod_data_source_file ds2171.cif
_cod_data_source_block I
_cod_original_cell_volume 1164.4(4)
_cod_original_sg_symbol_H-M 'P 21/c'
_cod_database_code 2233774
_cod_database_fobs_code 2233774

loop_
_symmetry_equiv_pos_as_xyz
'x, y, z'
'-x, y+1/2, -z+1/2'
'-x, -y, -z'
'x, -y-1/2, z-1/2'

loop_
_atom_site_type_symbol
_atom_site_label
_atom_site_fract_x
_atom_site_fract_y
_atom_site_fract_z
_atom_site_U_iso_or_equiv
_atom_site_adp_type
_atom_site_calc_flag
_atom_site_refinement_flags
_atom_site_occupancy
_atom_site_symmetry_multiplicity
_atom_site_disorder_assembly
_atom_site_disorder_group
O O1 0.4229(2) 0.58341(6) 0.9083(3) 0.0771(5) Uani d . 1 1 . .
H H1 0.3645 0.5715 0.9816 0.116 Uiso calc R 1 1 . .
C C1 0.4341(3) 0.65024(7) 0.6614(3) 0.0525(5) Uani d . 1 1 . .
O O2 0.1962(2) 0.64201(7) 0.8143(3) 0.0791(5) Uani d . 1 1 . .
C C2 0.3393(3) 0.68089(7) 0.4708(3) 0.0562(5) Uani d . 1 1 . .
O O3 0.1512(2) 0.68604(6) 0.4068(2) 0.0717(5) Uani d . 1 1 . .
C C3 0.4378(4) 0.70402(9) 0.3514(4) 0.0751(7) Uani d . 1 1 . .
H H3 0.3747 0.7242 0.2241 0.090 Uiso calc R 1 1 . .
C C4 0.6271(4) 0.69715(11) 0.4209(5) 0.0877(8) Uani d . 1 1 . .
H H4 0.6916 0.7131 0.3408 0.105 Uiso calc R 1 1 . .
C C5 0.7227(3) 0.66730(11) 0.6053(6) 0.0875(8) Uani d . 1 1 . .
H H5 0.8513 0.6627 0.6505 0.105 Uiso calc R 1 1 . .
C C6 0.6260(3) 0.64391(9) 0.7248(4) 0.0702(6) Uani d . 1 1 . .
H H6 0.6912 0.6235 0.8505 0.084 Uiso calc R 1 1 . .
C C7 0.3370(3) 0.62529(8) 0.7980(3) 0.0545(5) Uani d . 1 1 . .
C C8 0.0540(4) 0.71555(13) 0.2045(4) 0.0945(9) Uani d . 1 1 . .
H H8A 0.0982 0.7509 0.2256 0.142 Uiso calc R 1 1 . .
H H8B -0.0779 0.7151 0.1734 0.142 Uiso calc R 1 1 . .
H H8C 0.0767 0.7004 0.0793 0.142 Uiso calc R 1 1 . .
N N1 0.2439(3) 0.54252(7) 0.1570(3) 0.0661(5) Uani d D 1 1 . .
C C11 0.0512(3) 0.50894(7) 0.4279(3) 0.0556(5) Uani d D 1 1 . .
C C9 0.3203(7) 0.5048(2) 0.3112(9) 0.0635(12) Uani d PD 0.50 1 A 1
H H9 0.4362 0.4910 0.3277 0.076 Uiso calc PR 0.50 1 A 1
C C10 0.2284(7) 0.48633(19) 0.4455(9) 0.0616(11) Uani d PD 0.50 1 A 1
H H10 0.2804 0.4593 0.5474 0.074 Uiso calc PR 0.50 1 A 1
C C12 -0.0112(8) 0.5490(2) 0.2734(9) 0.0581(18) Uiso d PD 0.50 1 A 1
H H12 -0.1225 0.5658 0.2568 0.070 Uiso calc PR 0.50 1 A 1
C C13 0.0872(8) 0.5649(3) 0.1426(10) 0.063(2) Uiso d PD 0.50 1 A 1
H H13 0.0406 0.5923 0.0411 0.075 Uiso calc PR 0.50 1 A 1
C C9' 0.2515(7) 0.49348(19) 0.2343(9) 0.0625(16) Uiso d PD 0.50 1 A 2
H H9' 0.3280 0.4698 0.1990 0.075 Uiso calc PR 0.50 1 A 2
C C10' 0.1531(8) 0.4757(2) 0.3634(9) 0.0645(16) Uiso d PD 0.50 1 A 2
H H10' 0.1587 0.4407 0.4043 0.077 Uiso calc PR 0.50 1 A 2
C C12' 0.0289(8) 0.55892(18) 0.3415(9) 0.0554(13) Uani d P 0.50 1 A 2
H H12' -0.0516 0.5823 0.3710 0.066 Uiso calc PR 0.50 1 A 2
C C13' 0.1266(8) 0.57342(19) 0.2127(10) 0.0599(14) Uani d PD 0.50 1 A 2
H H13' 0.1112 0.6075 0.1585 0.072 Uiso calc PR 0.50 1 A 2

loop_
_atom_site_aniso_label
_atom_site_aniso_U_11
_atom_site_aniso_U_22
_atom_site_aniso_U_33
_atom_site_aniso_U_12
_atom_site_aniso_U_13
_atom_site_aniso_U_23
O1 0.0796(11) 0.0708(10) 0.0986(12) 0.0224(8) 0.0536(9) 0.0295(9)
C1 0.0532(11) 0.0469(10) 0.0603(11) -0.0023(8) 0.0247(9) -0.0035(9)
O2 0.0730(10) 0.0971(12) 0.0823(11) 0.0283(8) 0.0465(8) 0.0295(9)
C2 0.0632(12) 0.0525(10) 0.0581(11) 0.0013(9) 0.0287(9) -0.0044(9)
O3 0.0667(9) 0.0895(11) 0.0631(9) 0.0218(7) 0.0292(7) 0.0171(8)
C3 0.0904(17) 0.0689(14) 0.0751(14) -0.0069(12) 0.0413(13) 0.0071(11)
C4 0.0878(19) 0.0886(17) 0.103(2) -0.0228(14) 0.0550(16) 0.0040(15)
C5 0.0574(13) 0.0915(18) 0.121(2) -0.0166(12) 0.0426(14) -0.0042(17)
C6 0.0533(12) 0.0671(13) 0.0882(15) -0.0044(10) 0.0244(11) 0.0036(11)
C7 0.0532(11) 0.0563(11) 0.0562(11) 0.0063(9) 0.0231(9) 0.0015(9)
C8 0.0963(18) 0.126(2) 0.0663(14) 0.0422(16) 0.0362(13) 0.0282(15)
N1 0.0785(12) 0.0605(10) 0.0678(11) -0.0008(9) 0.0373(9) 0.0010(9)
C11 0.0683(12) 0.0470(10) 0.0550(11) -0.0013(9) 0.0272(9) -0.0049(8)
C9 0.054(3) 0.076(3) 0.060(3) 0.003(2) 0.022(2) -0.001(2)
C10 0.059(3) 0.067(3) 0.059(3) 0.013(2) 0.022(2) 0.018(2)
C12' 0.072(3) 0.042(2) 0.055(3) -0.005(2) 0.028(2) -0.010(2)
C13' 0.083(3) 0.043(2) 0.054(3) -0.012(2) 0.026(3) -0.002(2)

loop_
_atom_type_symbol
_atom_type_description
_atom_type_scat_dispersion_real
_atom_type_scat_dispersion_imag
_atom_type_scat_source
C C 0.0033 0.0016 'International Tables Vol C Tables 4.2.6.8 and 6.1.1.4'
H H 0.0000 0.0000 'International Tables Vol C Tables 4.2.6.8 and 6.1.1.4'
N N 0.0061 0.0033 'International Tables Vol C Tables 4.2.6.8 and 6.1.1.4'
O O 0.0106 0.0060 'International Tables Vol C Tables 4.2.6.8 and 6.1.1.4'

loop_
_geom_angle_atom_site_label_1
_geom_angle_atom_site_label_2
_geom_angle_atom_site_label_3
_geom_angle_site_symmetry_3
_geom_angle
C7 O1 H1 . 109.5
C6 C1 C2 . 118.00(18)
C6 C1 C7 . 119.65(19)
C2 C1 C7 . 122.34(17)
O3 C2 C3 . 122.4(2)
O3 C2 C1 . 117.74(17)
C3 C2 C1 . 119.9(2)
C2 O3 C8 . 117.29(17)
C4 C3 C2 . 120.2(2)
C4 C3 H3 . 119.9
C2 C3 H3 . 119.9
C5 C4 C3 . 121.1(2)
C5 C4 H4 . 119.4
C3 C4 H4 . 119.4
C4 C5 C6 . 119.1(2)
C4 C5 H5 . 120.4
C6 C5 H5 . 120.4
C5 C6 C1 . 121.6(2)
C5 C6 H6 . 119.2
C1 C6 H6 . 119.2
O2 C7 O1 . 122.15(18)
O2 C7 C1 . 124.29(18)
O1 C7 C1 . 113.52(17)
O3 C8 H8A . 109.5
O3 C8 H8B . 109.5
H8A C8 H8B . 109.5
O3 C8 H8C . 109.5
H8A C8 H8C . 109.5
H8B C8 H8C . 109.5
C13 N1 C9' . 110.4(4)
C13 N1 C9 . 120.3(4)
C9' N1 C13' . 113.3(3)
C9 N1 C13' . 112.6(3)
C10' C11 C12 . 110.4(4)
C10' C11 C12' . 118.3(3)
C12 C11 C10 . 114.8(3)
C12' C11 C10 . 112.0(3)
C10' C11 C11 3_566 120.4(3)
C12 C11 C11 3_566 123.0(3)
C12' C11 C11 3_566 121.0(3)
C10 C11 C11 3_566 122.1(3)
N1 C9 C10 . 120.8(4)
N1 C9 H9 . 119.6
C10 C9 H9 . 119.6
C9 C10 C11 . 120.2(4)
C9 C10 H10 . 119.9
C11 C10 H10 . 119.9
C11 C12 C13 . 121.7(5)
C11 C12 H12 . 119.1
C13 C12 H12 . 119.1
N1 C13 C12 . 122.0(6)
N1 C13 H13 . 119.0
C12 C13 H13 . 119.0
N1 C9' C10' . 124.5(5)
N1 C9' H9' . 117.7
C10' C9' H9' . 117.7
C11 C10' C9' . 119.4(5)
C11 C10' H10' . 120.3
C9' C10' H10' . 120.3
C13' C12' C11 . 118.7(4)
C13' C12' H12' . 120.6
C11 C12' H12' . 120.6
N1 C13' C12' . 125.4(4)
N1 C13' H13' . 117.3
C12' C13' H13' . 117.3

loop_
_geom_bond_atom_site_label_1
_geom_bond_atom_site_label_2
_geom_bond_site_symmetry_2
_geom_bond_distance
O1 C7 . 1.316(2)
O1 H1 . 0.8200
C1 C6 . 1.389(3)
C1 C2 . 1.398(3)
C1 C7 . 1.488(3)
O2 C7 . 1.207(2)
C2 O3 . 1.357(2)
C2 C3 . 1.392(3)
O3 C8 . 1.437(3)
C3 C4 . 1.368(3)
C3 H3 . 0.9300
C4 C5 . 1.362(4)
C4 H4 . 0.9300
C5 C6 . 1.385(4)
C5 H5 . 0.9300
C6 H6 . 0.9300
C8 H8A . 0.9600
C8 H8B . 0.9600
C8 H8C . 0.9600
N1 C13 . 1.309(6)
N1 C9' . 1.343(5)
N1 C9 . 1.345(4)
N1 C13' . 1.346(5)
C11 C10' . 1.325(6)
C11 C12 . 1.377(6)
C11 C12' . 1.378(5)
C11 C10 . 1.448(4)
C11 C11 3_566 1.490(4)
C9 C10 . 1.382(5)
C9 H9 . 0.9300
C10 H10 . 0.9300
C12 C13 . 1.381(7)
C12 H12 . 0.9300
C13 H13 . 0.9300
C9' C10' . 1.388(6)
C9' H9' . 0.9300
C10' H10' . 0.9300
C12' C13' . 1.357(6)
C12' H12' . 0.9300
C13' H13' . 0.9300

loop_
_geom_hbond_atom_site_label_D
_geom_hbond_atom_site_label_H
_geom_hbond_atom_site_label_A
_geom_hbond_site_symmetry_A
_geom_hbond_distance_DH
_geom_hbond_distance_HA
_geom_hbond_distance_DA
_geom_hbond_angle_DHA
O1 H1 N1 1_556 0.82 1.85 2.673(2) 176.9

loop_
_geom_torsion_atom_site_label_1
_geom_torsion_atom_site_label_2
_geom_torsion_atom_site_label_3
_geom_torsion_atom_site_label_4
_geom_torsion_site_symmetry_1
_geom_torsion
C6 C1 C2 O3 . 178.65(17)
C7 C1 C2 O3 . -2.3(3)
C6 C1 C2 C3 . -0.2(3)
C7 C1 C2 C3 . 178.92(18)
C3 C2 O3 C8 . 1.7(3)
C1 C2 O3 C8 . -177.1(2)
O3 C2 C3 C4 . -179.2(2)
C1 C2 C3 C4 . -0.4(3)
C2 C3 C4 C5 . 0.7(4)
C3 C4 C5 C6 . -0.5(4)
C4 C5 C6 C1 . -0.1(4)
C2 C1 C6 C5 . 0.4(3)
C7 C1 C6 C5 . -178.7(2)
C6 C1 C7 O2 . 151.7(2)
C2 C1 C7 O2 . -27.4(3)
C6 C1 C7 O1 . -26.2(3)
C2 C1 C7 O1 . 154.75(18)
C13 N1 C9 C10 . 4.8(8)
C9' N1 C9 C10 . -70.7(8)
C13' N1 C9 C10 . 26.7(7)
N1 C9 C10 C11 . -2.5(9)
C10' C11 C10 C9 . 86.1(8)
C12 C11 C10 C9 . -0.7(7)
C12' C11 C10 C9 . -23.2(7)
C11 C11 C10 C9 3_566 -178.8(4)
C10' C11 C12 C13 . -28.0(6)
C12' C11 C12 C13 . 88.6(12)
C10 C11 C12 C13 . 1.7(7)
C11 C11 C12 C13 3_566 179.7(4)
C9' N1 C13 C12 . 24.7(7)
C9 N1 C13 C12 . -3.9(8)
C13' N1 C13 C12 . -77.4(12)
C11 C12 C13 N1 . 0.5(9)
C13 N1 C9' C10' . -23.9(7)
C9 N1 C9' C10' . 93.1(9)
C13' N1 C9' C10' . -1.4(7)
C12 C11 C10' C9' . 28.7(6)
C12' C11 C10' C9' . 7.6(7)
C10 C11 C10' C9' . -76.1(7)
C11 C11 C10' C9' 3_566 -178.2(4)
N1 C9' C10' C11 . -3.8(8)
C10' C11 C12' C13' . -6.4(7)
C12 C11 C12' C13' . -78.6(12)
C10 C11 C12' C13' . 23.5(7)
C11 C11 C12' C13' 3_566 179.4(5)
C13 N1 C13' C12' . 89.0(13)
C9' N1 C13' C12' . 2.6(8)
C9 N1 C13' C12' . -27.3(8)
C11 C12' C13' N1 . 1.2(10)
